data_4003515
loop_
_publ_author_name
'Murgatroyd, Philip A. E.'
'Smiles, Matthew J.'
'Savory, Christopher N.'
'Shalvey, Thomas P.'
'Swallow, Jack E. N.'
'Fleck, Nicole'
'Robertson, Craig M.'
'J\"ackel, Frank'
'Alaria, Jonathan'
'Major, Jonathan D.'
'Scanlon, David O.'
'Veal, Tim D.'

_publ_section_title
;
 GeSe: Optical Spectroscopy and Theoretical Study of a van der Waals Solar
 Absorber
;
_journal_name_full 'Chemistry of Materials'
_journal_paper_doi 10.1021/acs.chemmater.0c00453
_journal_year 2020
_chemical_formula_moiety '0.25(Ge4 Se4)'
_chemical_formula_sum 'Ge Se'
_chemical_formula_weight 151.55
_space_group_crystal_system orthorhombic
_space_group_IT_number 62
_space_group_name_Hall '-P 2ac 2n'
_space_group_name_H-M_alt 'P n m a'
_atom_sites_solution_primary dual
_audit_creation_date 2019-12-13
_audit_creation_method
;
Olex2 1.2
(compiled 2018.05.29 svn.r3508 for OlexSys, GUI svn.r5506)
;
_cell_angle_alpha 90
_cell_angle_beta 90
_cell_angle_gamma 90
_cell_formula_units_Z 4
_cell_length_a 10.833(2)
_cell_length_b 3.8355(7)
_cell_length_c 4.3954(9)
_cell_measurement_reflns_used 689
_cell_measurement_temperature 250.72
_cell_measurement_theta_max 26.49
_cell_measurement_theta_min 3.76
_cell_volume 182.63(6)
_computing_cell_refinement 'SAINT V8.38A (?, 2016)'
_computing_data_reduction 'SAINT V8.38A (?, 2016)'
_computing_molecular_graphics 'Olex2 (Dolomanov et al., 2009)'
_computing_publication_material 'Olex2 (Dolomanov et al., 2009)'
_computing_structure_refinement 'ShelXL (Sheldrick, 2015)'
_computing_structure_solution 'ShelXT (Sheldrick, 2015)'
_diffrn_ambient_temperature 250.72
_diffrn_measured_fraction_theta_full 0.995
_diffrn_measured_fraction_theta_max 0.995
_diffrn_measurement_device_type 'Bruker APEX-II CCD'
_diffrn_measurement_method '\f and \w scans'
_diffrn_radiation_type MoK\a
_diffrn_radiation_wavelength 0.71073
_diffrn_reflns_av_R_equivalents 0.0596
_diffrn_reflns_av_unetI/netI 0.0529
_diffrn_reflns_Laue_measured_fraction_full 0.995
_diffrn_reflns_Laue_measured_fraction_max 0.995
_diffrn_reflns_limit_h_max 13
_diffrn_reflns_limit_h_min -13
_diffrn_reflns_limit_k_max 4
_diffrn_reflns_limit_k_min -4
_diffrn_reflns_limit_l_max 5
_diffrn_reflns_limit_l_min -5
_diffrn_reflns_number 967
_diffrn_reflns_point_group_measured_fraction_full 0.995
_diffrn_reflns_point_group_measured_fraction_max 0.995
_diffrn_reflns_theta_full 25.242
_diffrn_reflns_theta_max 26.486
_diffrn_reflns_theta_min 3.762
_diffrn_standards_number 0
_exptl_absorpt_coefficient_mu 36.117
_exptl_absorpt_correction_T_max 0.7454
_exptl_absorpt_correction_T_min 0.2076
_exptl_absorpt_correction_type multi-scan
_exptl_absorpt_process_details
'SADABS-2016/2 (Bruker,2016/2) was used for absorption correction. wR2(int) was 0.1658 before and 0.0784 after correction. The Ratio of minimum to maximum transmission is 0.2785. The \l/2 correction factor is Not present.'
_exptl_crystal_colour black
_exptl_crystal_colour_primary black
_exptl_crystal_density_diffrn 5.512
_exptl_crystal_description plate
_exptl_crystal_F_000 264
_exptl_crystal_size_max 0.08
_exptl_crystal_size_mid 0.08
_exptl_crystal_size_min 0.025
_refine_diff_density_max 2.130
_refine_diff_density_min -2.133
_refine_diff_density_rms 0.632
_refine_ls_extinction_method none
_refine_ls_goodness_of_fit_ref 1.224
_refine_ls_hydrogen_treatment undef
_refine_ls_matrix_type full
_refine_ls_number_parameters 13
_refine_ls_number_reflns 218
_refine_ls_number_restraints 0
_refine_ls_restrained_S_all 1.224
_refine_ls_R_factor_all 0.0652
_refine_ls_R_factor_gt 0.0578
_refine_ls_shift/su_max 0.000
_refine_ls_shift/su_mean 0.000
_refine_ls_structure_factor_coef Fsqd
_refine_ls_weighting_details 'w=1/[\s^2^(Fo^2^)+(0.1394P)^2^] where P=(Fo^2^+2Fc^2^)/3'
_refine_ls_weighting_scheme calc
_refine_ls_wR_factor_gt 0.1930
_refine_ls_wR_factor_ref 0.2015
_reflns_Friedel_coverage 0.000
_reflns_number_gt 191
_reflns_number_total 218
_reflns_threshold_expression 'I > 2\s(I)'
_cod_data_source_file cm0c00453_si_001.cif
_cod_data_source_block gesesxrd
_cod_database_code 4003515
_shelxl_version_number 2013-3
_shelx_space_group_comment
;
The symmetry employed for this shelxl refinement is uniquely defined
by the following loop, which should always be used as a source of
symmetry information in preference to the above space-group names.
They are only intended as comments.
;
_shelx_estimated_absorpt_t_max 0.465
_shelx_estimated_absorpt_t_min 0.160
_olex2_refinement_description
;
;
_olex2_submission_special_instructions 'No special instructions were received'

loop_
_space_group_symop_operation_xyz
'x, y, z'
'-x+1/2, -y, z+1/2'
'-x, y+1/2, -z'
'x+1/2, -y+1/2, -z+1/2'
'-x, -y, -z'
'x-1/2, y, -z-1/2'
'x, -y-1/2, z'
'-x-1/2, y-1/2, z-1/2'

loop_
_atom_site_label
_atom_site_type_symbol
_atom_site_fract_x
_atom_site_fract_y
_atom_site_fract_z
_atom_site_U_iso_or_equiv
_atom_site_adp_type
_atom_site_occupancy
_atom_site_site_symmetry_order
_atom_site_calc_flag
_atom_site_refinement_flags_posn
_atom_site_refinement_flags_adp
_atom_site_refinement_flags_occupancy
_atom_site_disorder_assembly
_atom_site_disorder_group
Se1 Se 0.1465(2) 0.7500 0.4976(3) 0.0123(9) Uani 1 2 d S T P . .
Ge1 Ge 0.37899(17) 0.7500 0.6113(4) 0.0156(9) Uani 1 2 d S T P . .

loop_
_atom_site_aniso_label
_atom_site_aniso_U_11
_atom_site_aniso_U_22
_atom_site_aniso_U_33
_atom_site_aniso_U_23
_atom_site_aniso_U_13
_atom_site_aniso_U_12
Se1 0.0169(14) 0.0080(12) 0.0121(13) 0.000 0.0004(6) 0.000
Ge1 0.0233(14) 0.0094(13) 0.0141(14) 0.000 0.0031(7) 0.000

loop_
_atom_type_symbol
_atom_type_description
_atom_type_scat_dispersion_real
_atom_type_scat_dispersion_imag
_atom_type_scat_source
Ge Ge 0.1547 1.8001 'International Tables Vol C Tables 4.2.6.8 and 6.1.1.4'
Se Se -0.0929 2.2259 'International Tables Vol C Tables 4.2.6.8 and 6.1.1.4'

loop_
_geom_angle_atom_site_label_1
_geom_angle_atom_site_label_2
_geom_angle_atom_site_label_3
_geom_angle
_geom_angle_site_symmetry_1
_geom_angle_site_symmetry_3
_geom_angle_publ_flag
Ge1 Se1 Ge1 103.51(7) . 2_564 ?
Ge1 Se1 Ge1 103.51(7) . 2_574 ?
Ge1 Se1 Ge1 96.22(7) 2_564 2_574 ?
Se1 Ge1 Se1 91.32(7) . 2_575 ?
Se1 Ge1 Se1 96.22(7) 2_575 2_565 ?
Se1 Ge1 Se1 91.32(7) . 2_565 ?

loop_
_geom_bond_atom_site_label_1
_geom_bond_atom_site_label_2
_geom_bond_distance
_geom_bond_site_symmetry_2
_geom_bond_publ_flag
Se1 Ge1 2.567(3) . ?
Se1 Ge1 2.5762(15) 2_564 ?
Se1 Ge1 2.5762(15) 2_574 ?
Ge1 Se1 2.5762(15) 2_575 ?
Ge1 Se1 2.5762(15) 2_565 ?
